data_7113848
loop_
_publ_author_name
'Dibrov, Sergey M.'
'Ibers, James A.'

_publ_section_title
;
 [TeSe~3~]^2-^ and [TeSe~2~]^2^ as synthons
;
_journal_coden_ASTM CHCOFS
_journal_issue 17
_journal_name_full
;
 Chemical Communications (Cambridge, United Kingdom)
;
_journal_page_first 2158
_journal_page_last 2159
_journal_paper_doi 10.1039/b306415h
_journal_year 2003
_chemical_formula_sum 'C48 H40 Au2 P2 Se0.61 Te4.39'
_chemical_formula_weight 1681.00
_space_group_IT_number 2
_symmetry_cell_setting triclinic
_symmetry_space_group_name_Hall '-P 1'
_symmetry_space_group_name_H-M 'P -1'
_atom_sites_solution_hydrogens geom
_atom_sites_solution_primary direct
_atom_sites_solution_secondary difmap
_audit_creation_method SHELXL-97
_cell_angle_alpha 104.928(4)
_cell_angle_beta 95.396(4)
_cell_angle_gamma 98.466(4)
_cell_formula_units_Z 2
_cell_length_a 10.591(3)
_cell_length_b 11.161(3)
_cell_length_c 21.245(5)
_cell_measurement_temperature 153(2)
_cell_volume 2377.1(11)
_computing_structure_refinement 'SHELXL-97 (Sheldrick, 1997)'
_computing_structure_solution 'SHELXS-97 (Sheldrick, 1990)'
_diffrn_ambient_temperature 153(2)
_diffrn_measured_fraction_theta_full 0.997
_diffrn_measured_fraction_theta_max 0.997
_diffrn_radiation_monochromator graphite
_diffrn_radiation_source 'fine-focus sealed tube'
_diffrn_radiation_type MoK\a
_diffrn_radiation_wavelength 0.71073
_diffrn_reflns_av_R_equivalents 0.0477
_diffrn_reflns_av_sigmaI/netI 0.0482
_diffrn_reflns_limit_h_max 11
_diffrn_reflns_limit_h_min -11
_diffrn_reflns_limit_k_max 12
_diffrn_reflns_limit_k_min -12
_diffrn_reflns_limit_l_max 23
_diffrn_reflns_limit_l_min -23
_diffrn_reflns_number 19937
_diffrn_reflns_theta_full 23.29
_diffrn_reflns_theta_max 23.29
_diffrn_reflns_theta_min 1.90
_exptl_absorpt_coefficient_mu 9.377
_exptl_absorpt_correction_type numerical
_exptl_crystal_colour brown
_exptl_crystal_density_diffrn 2.349
_exptl_crystal_density_method 'not measured'
_exptl_crystal_description block
_exptl_crystal_F_000 1530.2
_refine_diff_density_max 7.069
_refine_diff_density_min -5.714
_refine_diff_density_rms 0.267
_refine_ls_extinction_method none
_refine_ls_goodness_of_fit_ref 1.929
_refine_ls_hydrogen_treatment mixed
_refine_ls_matrix_type full
_refine_ls_number_parameters 515
_refine_ls_number_reflns 6844
_refine_ls_number_restraints 0
_refine_ls_restrained_S_all 1.929
_refine_ls_R_factor_all 0.0695
_refine_ls_R_factor_gt 0.0601
_refine_ls_shift/su_max 0.157
_refine_ls_shift/su_mean 0.010
_refine_ls_structure_factor_coef Fsqd
_refine_ls_weighting_details 'calc w=1/[\s^2^(Fo^2^)+(0.0600P)^2^+0.0000P] where P=(Fo^2^+2Fc^2^)/3'
_refine_ls_weighting_scheme calc
_refine_ls_wR_factor_gt 0.1783
_refine_ls_wR_factor_ref 0.1848
_reflns_number_gt 5836
_reflns_number_total 6844
_reflns_threshold_expression >2sigma(I)
_cod_duplicate_entry 7103892
_cod_data_source_file b306415h.txt
_cod_data_source_block Te2Au2Te2Se
_cod_original_cell_volume 2377.1(10)
_cod_original_sg_symbol_H-M P-1
_cod_database_code 7113848

loop_
_symmetry_equiv_pos_as_xyz
'x, y, z'
'-x, -y, -z'

loop_
_atom_site_label
_atom_site_type_symbol
_atom_site_fract_x
_atom_site_fract_y
_atom_site_fract_z
_atom_site_U_iso_or_equiv
_atom_site_adp_type
_atom_site_occupancy
_atom_site_symmetry_multiplicity
_atom_site_calc_flag
_atom_site_refinement_flags
Au1 Au 0.82790(5) 0.30404(5) 0.24101(3) 0.0333(2) Uani 1 1 d .
Au2 Au 0.75611(5) 0.57358(5) 0.26016(3) 0.0360(2) Uani 1 1 d .
Te1 Te 0.92154(9) 0.38489(8) 0.36234(5) 0.0342(3) Uani 1 1 d .
Te2 Te 0.84921(9) 0.61834(9) 0.38133(5) 0.0379(3) Uani 1 1 d .
Te3 Te 0.73988(12) 0.20529(15) 0.11983(6) 0.0703(4) Uani 1 1 d .
Te4 Te 0.64661(13) 0.53567(14) 0.14348(7) 0.0776(5) Uani 1 1 d .
Te5 Te 0.79257(13) 0.40352(13) 0.07791(7) 0.0534(6) Uani 0.395(12) 1 d P
Se5 Se 0.79257(13) 0.40352(13) 0.07791(7) 0.0534(6) Uani 0.605(12) 1 d P
P1 P 0.2627(3) 0.1003(3) 0.15382(15) 0.0246(7) Uani 1 1 d .
P2 P 0.3436(3) 0.8167(3) 0.36852(16) 0.0229(7) Uani 1 1 d .
C9 C -0.0981(14) -0.0273(14) 0.1862(7) 0.046(4) Uani 1 1 d .
H9 H -0.1733 0.0068 0.1959 0.055 Uiso 1 1 calc R
C25 C 0.3616(11) 0.7355(11) 0.4307(6) 0.022(3) Uani 1 1 d .
C7 C 0.1210(12) -0.0004(11) 0.1627(6) 0.027(3) Uani 1 1 d .
C32 C 0.6012(11) 0.8422(12) 0.3479(6) 0.025(3) Uani 1 1 d .
H32 H 0.5929 0.7545 0.3438 0.030 Uiso 1 1 calc R
C37 C 0.2382(11) 0.9258(11) 0.3928(6) 0.023(3) Uani 1 1 d .
C33 C 0.7150(11) 0.9098(12) 0.3407(6) 0.030(3) Uani 1 1 d .
H33 H 0.7860 0.8682 0.3315 0.036 Uiso 1 1 calc R
C29 C 0.4885(14) 0.6769(13) 0.5147(7) 0.035(3) Uani 1 1 d .
H29 H 0.5685 0.6827 0.5406 0.042 Uiso 1 1 calc R
C2 C 0.3936(13) -0.0503(13) 0.0662(7) 0.034(3) Uani 1 1 d .
H2 H 0.3413 -0.0317 0.0324 0.041 Uiso 1 1 calc R
C8 C 0.0078(12) 0.0478(13) 0.1755(7) 0.035(3) Uani 1 1 d .
H8 H 0.0046 0.1330 0.1768 0.041 Uiso 1 1 calc R
C36 C 0.5105(12) 1.0331(12) 0.3684(6) 0.030(3) Uani 1 1 d .
H36 H 0.4407 1.0759 0.3784 0.036 Uiso 1 1 calc R
C13 C 0.2286(12) 0.1756(11) 0.0898(6) 0.026(3) Uani 1 1 d .
C31 C 0.4973(12) 0.9044(12) 0.3614(6) 0.027(3) Uani 1 1 d .
C35 C 0.6278(12) 1.0981(12) 0.3604(6) 0.032(3) Uani 1 1 d .
H35 H 0.6378 1.1859 0.3647 0.039 Uiso 1 1 calc R
C39 C 0.1561(13) 1.0666(13) 0.4782(7) 0.038(4) Uani 1 1 d .
H39 H 0.1497 1.0992 0.5235 0.046 Uiso 1 1 calc R
C43 C 0.2782(11) 0.7042(11) 0.2908(6) 0.024(3) Uani 1 1 d .
C34 C 0.7287(12) 1.0370(12) 0.3466(6) 0.030(3) Uani 1 1 d .
H34 H 0.8083 1.0821 0.3410 0.036 Uiso 1 1 calc R
C1 C 0.3835(11) 0.0057(12) 0.1333(6) 0.025(3) Uani 1 1 d .
C30 C 0.4811(12) 0.7440(12) 0.4680(6) 0.032(3) Uani 1 1 d .
H30 H 0.5560 0.7951 0.4615 0.038 Uiso 1 1 calc R
C6 C 0.4589(13) -0.0276(13) 0.1804(7) 0.037(3) Uani 1 1 d .
H6 H 0.4533 0.0083 0.2255 0.045 Uiso 1 1 calc R
C26 C 0.2524(12) 0.6608(13) 0.4409(6) 0.032(3) Uani 1 1 d .
H26 H 0.1713 0.6568 0.4164 0.039 Uiso 1 1 calc R
C14 C 0.3236(12) 0.2675(12) 0.0819(6) 0.028(3) Uani 1 1 d .
H14 H 0.4043 0.2885 0.1094 0.034 Uiso 1 1 calc R
C42 C 0.1690(13) 0.9697(13) 0.3465(7) 0.036(3) Uani 1 1 d .
H42 H 0.1727 0.9348 0.3010 0.044 Uiso 1 1 calc R
C38 C 0.2284(12) 0.9769(12) 0.4593(6) 0.030(3) Uani 1 1 d .
H38 H 0.2733 0.9480 0.4917 0.036 Uiso 1 1 calc R
C28 C 0.3770(13) 0.6002(12) 0.5235(6) 0.033(3) Uani 1 1 d .
H28 H 0.3823 0.5540 0.5552 0.039 Uiso 1 1 calc R
C12 C 0.1221(13) -0.1268(13) 0.1588(7) 0.037(3) Uani 1 1 d .
H12 H 0.1966 -0.1626 0.1497 0.045 Uiso 1 1 calc R
C18 C 0.1078(13) 0.1460(14) 0.0519(7) 0.040(4) Uani 1 1 d .
H18 H 0.0434 0.0826 0.0579 0.048 Uiso 1 1 calc R
C15 C 0.3020(14) 0.3289(12) 0.0342(7) 0.038(4) Uani 1 1 d .
H15 H 0.3689 0.3891 0.0274 0.045 Uiso 1 1 calc R
C27 C 0.2613(13) 0.5918(12) 0.4868(6) 0.034(3) Uani 1 1 d .
H27 H 0.1869 0.5389 0.4925 0.041 Uiso 1 1 calc R
C19 C 0.3229(12) 0.2218(11) 0.2292(6) 0.023(3) Uani 1 1 d .
C44 C 0.1503(12) 0.6428(13) 0.2822(7) 0.034(3) Uani 1 1 d .
H44 H 0.0976 0.6650 0.3156 0.040 Uiso 1 1 calc R
C21 C 0.5000(13) 0.3710(12) 0.2983(7) 0.034(3) Uani 1 1 d .
H21 H 0.5895 0.4049 0.3080 0.041 Uiso 1 1 calc R
C46 C 0.1739(12) 0.5183(13) 0.1767(7) 0.041(4) Uani 1 1 d .
H46 H 0.1384 0.4541 0.1375 0.049 Uiso 1 1 calc R
C24 C 0.2400(12) 0.2728(13) 0.2702(6) 0.034(3) Uani 1 1 d .
H24 H 0.1504 0.2388 0.2608 0.041 Uiso 1 1 calc R
C20 C 0.4540(12) 0.2711(13) 0.2444(6) 0.032(3) Uani 1 1 d .
H20 H 0.5123 0.2349 0.2171 0.038 Uiso 1 1 calc R
C5 C 0.5426(12) -0.1117(13) 0.1641(7) 0.033(3) Uani 1 1 d .
H5 H 0.5914 -0.1363 0.1970 0.040 Uiso 1 1 calc R
C4 C 0.5522(14) -0.1579(13) 0.0992(7) 0.043(4) Uani 1 1 d .
H4 H 0.6131 -0.2115 0.0873 0.052 Uiso 1 1 calc R
C45 C 0.1011(12) 0.5502(12) 0.2250(7) 0.031(3) Uani 1 1 d .
H45 H 0.0144 0.5079 0.2195 0.037 Uiso 1 1 calc R
C41 C 0.0953(14) 1.0626(14) 0.3649(7) 0.043(4) Uani 1 1 d .
H41 H 0.0495 1.0912 0.3326 0.051 Uiso 1 1 calc R
C3 C 0.4779(15) -0.1304(13) 0.0504(7) 0.043(4) Uani 1 1 d .
H3 H 0.4851 -0.1672 0.0056 0.051 Uiso 1 1 calc R
C22 C 0.4161(12) 0.4217(12) 0.3381(6) 0.031(3) Uani 1 1 d .
H22 H 0.4480 0.4914 0.3755 0.037 Uiso 1 1 calc R
C11 C 0.0104(15) -0.1991(14) 0.1686(7) 0.046(4) Uani 1 1 d .
H11 H 0.0083 -0.2860 0.1652 0.055 Uiso 1 1 calc R
C23 C 0.2865(13) 0.3735(14) 0.3250(7) 0.041(4) Uani 1 1 d .
H23 H 0.2292 0.4090 0.3533 0.049 Uiso 1 1 calc R
C40 C 0.0895(13) 1.1126(13) 0.4305(7) 0.041(4) Uani 1 1 d .
H40 H 0.0412 1.1777 0.4440 0.049 Uiso 1 1 calc R
C48 C 0.3496(13) 0.6763(14) 0.2415(8) 0.046(4) Uani 1 1 d .
H48 H 0.4341 0.7227 0.2456 0.056 Uiso 1 1 calc R
C17 C 0.0817(16) 0.2104(16) 0.0051(7) 0.055(5) Uani 1 1 d .
H17 H -0.0012 0.1931 -0.0200 0.066 Uiso 1 1 calc R
C16 C 0.1804(16) 0.3016(15) -0.0043(7) 0.048(4) Uani 1 1 d .
H16 H 0.1645 0.3446 -0.0367 0.058 Uiso 1 1 calc R
C10 C -0.0962(15) -0.1468(15) 0.1830(7) 0.049(4) Uani 1 1 d .
H10 H -0.1701 -0.1974 0.1909 0.058 Uiso 1 1 calc R
C47 C 0.2997(16) 0.5789(19) 0.1841(8) 0.070(6) Uani 1 1 d .
H47 H 0.3521 0.5551 0.1507 0.084 Uiso 1 1 calc R

loop_
_atom_site_aniso_label
_atom_site_aniso_U_11
_atom_site_aniso_U_22
_atom_site_aniso_U_33
_atom_site_aniso_U_23
_atom_site_aniso_U_13
_atom_site_aniso_U_12
Au1 0.0303(3) 0.0343(4) 0.0367(4) 0.0109(3) 0.0080(3) 0.0059(2)
Au2 0.0321(4) 0.0269(3) 0.0490(4) 0.0102(3) 0.0088(3) 0.0038(2)
Te1 0.0352(5) 0.0311(5) 0.0380(6) 0.0096(4) 0.0091(4) 0.0083(4)
Te2 0.0355(5) 0.0290(5) 0.0458(6) 0.0028(4) 0.0116(4) 0.0049(4)
Te3 0.0488(7) 0.1115(12) 0.0456(7) 0.0215(7) -0.0004(6) 0.0030(7)
Te4 0.0675(9) 0.0777(10) 0.0795(10) 0.0379(8) -0.0143(7) -0.0255(7)
Te5 0.0538(10) 0.0543(10) 0.0482(9) 0.0208(7) -0.0027(7) -0.0089(7)
Se5 0.0538(10) 0.0543(10) 0.0482(9) 0.0208(7) -0.0027(7) -0.0089(7)
P1 0.0238(17) 0.0262(18) 0.0208(18) 0.0025(14) 0.0016(14) 0.0032(14)
P2 0.0240(17) 0.0209(17) 0.0253(18) 0.0072(14) 0.0068(14) 0.0053(14)
C9 0.030(8) 0.041(10) 0.055(10) 0.000(8) 0.005(7) -0.009(7)
C25 0.024(7) 0.020(7) 0.020(7) 0.002(5) 0.002(5) 0.008(5)
C7 0.030(7) 0.023(7) 0.027(7) 0.007(6) 0.001(6) 0.010(6)
C32 0.030(7) 0.025(7) 0.028(7) 0.013(6) 0.011(6) 0.013(6)
C37 0.024(7) 0.019(6) 0.025(7) 0.003(5) 0.007(5) 0.002(5)
C33 0.019(7) 0.025(7) 0.039(8) -0.002(6) 0.006(6) 0.004(6)
C29 0.044(8) 0.028(8) 0.033(8) 0.004(6) 0.001(6) 0.015(7)
C2 0.031(7) 0.045(9) 0.034(8) 0.018(7) 0.009(6) 0.015(7)
C8 0.029(8) 0.029(8) 0.038(8) -0.005(6) 0.008(6) 0.005(6)
C36 0.029(7) 0.028(8) 0.031(8) 0.004(6) 0.011(6) 0.003(6)
C13 0.029(7) 0.022(7) 0.026(7) 0.004(6) 0.002(6) 0.007(6)
C31 0.025(7) 0.028(7) 0.025(7) 0.004(6) -0.001(5) -0.001(6)
C35 0.038(8) 0.023(7) 0.030(8) -0.002(6) 0.010(6) -0.001(6)
C39 0.038(8) 0.041(9) 0.033(8) -0.002(7) 0.008(6) 0.017(7)
C43 0.023(7) 0.025(7) 0.027(7) 0.012(6) 0.005(5) 0.008(6)
C34 0.024(7) 0.025(7) 0.036(8) 0.000(6) 0.005(6) 0.005(6)
C1 0.019(6) 0.029(7) 0.031(8) 0.010(6) 0.010(6) 0.010(5)
C30 0.027(7) 0.026(7) 0.040(8) 0.011(6) 0.003(6) -0.002(6)
C6 0.033(8) 0.044(9) 0.030(8) 0.009(7) -0.002(6) -0.005(7)
C26 0.027(7) 0.042(8) 0.029(8) 0.014(6) 0.002(6) 0.002(6)
C14 0.027(7) 0.033(8) 0.025(7) 0.010(6) 0.003(6) 0.005(6)
C42 0.046(9) 0.035(8) 0.027(8) 0.010(6) 0.001(6) 0.004(7)
C38 0.034(7) 0.028(7) 0.028(8) 0.010(6) -0.001(6) 0.008(6)
C28 0.048(9) 0.034(8) 0.015(7) 0.008(6) 0.001(6) 0.007(7)
C12 0.036(8) 0.033(8) 0.039(8) 0.010(6) -0.013(7) 0.006(7)
C18 0.041(9) 0.045(9) 0.031(8) 0.013(7) -0.002(7) -0.001(7)
C15 0.057(10) 0.018(7) 0.038(9) 0.000(6) 0.025(7) 0.007(6)
C27 0.042(8) 0.030(8) 0.030(8) 0.006(6) 0.013(7) 0.002(6)
C19 0.032(7) 0.016(6) 0.028(7) 0.014(5) 0.008(6) 0.007(5)
C44 0.017(7) 0.050(9) 0.028(8) 0.008(7) -0.001(6) -0.004(6)
C21 0.024(7) 0.034(8) 0.040(8) 0.009(7) -0.001(6) -0.006(6)
C46 0.026(8) 0.039(9) 0.043(9) -0.005(7) -0.007(7) -0.003(6)
C24 0.021(7) 0.040(8) 0.032(8) -0.001(6) -0.003(6) -0.003(6)
C20 0.021(7) 0.038(8) 0.035(8) 0.002(6) 0.012(6) 0.005(6)
C5 0.025(7) 0.048(9) 0.031(8) 0.014(7) 0.006(6) 0.013(6)
C4 0.050(9) 0.028(8) 0.055(11) 0.009(7) 0.023(8) 0.009(7)
C45 0.024(7) 0.027(7) 0.042(9) 0.015(6) -0.001(6) -0.003(6)
C41 0.052(9) 0.051(10) 0.036(9) 0.018(7) 0.011(7) 0.026(8)
C3 0.068(10) 0.030(8) 0.031(8) 0.000(6) 0.000(7) 0.030(8)
C22 0.036(8) 0.027(7) 0.025(7) -0.002(6) -0.006(6) 0.014(6)
C11 0.058(11) 0.031(8) 0.041(9) 0.020(7) -0.015(8) -0.019(8)
C23 0.026(8) 0.054(10) 0.037(9) -0.003(7) 0.003(6) 0.016(7)
C40 0.040(8) 0.035(8) 0.051(10) 0.008(7) 0.012(7) 0.021(7)
C48 0.029(8) 0.041(9) 0.057(10) -0.007(8) 0.020(7) -0.003(7)
C17 0.061(11) 0.059(11) 0.037(9) 0.017(8) -0.029(8) 0.002(9)
C16 0.070(11) 0.047(10) 0.035(9) 0.028(7) 0.005(8) 0.008(8)
C10 0.039(9) 0.054(11) 0.046(10) 0.012(8) 0.004(7) -0.012(8)
C47 0.047(10) 0.104(16) 0.038(10) -0.020(10) 0.011(8) 0.015(10)

loop_
_atom_type_symbol
_atom_type_description
_atom_type_scat_dispersion_real
_atom_type_scat_dispersion_imag
_atom_type_scat_source
C C 0.0033 0.0016 'International Tables Vol C Tables 4.2.6.8 and 6.1.1.4'
H H 0.0000 0.0000 'International Tables Vol C Tables 4.2.6.8 and 6.1.1.4'
P P 0.1023 0.0942 'International Tables Vol C Tables 4.2.6.8 and 6.1.1.4'
Se Se -0.0929 2.2259 'International Tables Vol C Tables 4.2.6.8 and 6.1.1.4'
Te Te -0.5308 1.6751 'International Tables Vol C Tables 4.2.6.8 and 6.1.1.4'
Au Au -2.0133 8.8022 'International Tables Vol C Tables 4.2.6.8 and 6.1.1.4'

loop_
_geom_angle_atom_site_label_1
_geom_angle_atom_site_label_2
_geom_angle_atom_site_label_3
_geom_angle
Te1 Au1 Te3 175.11(4)
Te1 Au1 Au2 84.81(3)
Te3 Au1 Au2 100.08(4)
Te4 Au2 Te2 175.09(4)
Te4 Au2 Au1 96.46(4)
Te2 Au2 Au1 86.58(3)
Au1 Te1 Te2 95.51(4)
Au2 Te2 Te1 92.99(4)
Au1 Te3 Te5 98.69(6)
Au2 Te4 Te5 101.06(6)
Te4 Te5 Te3 97.66(6)
C1 P1 C7 108.1(6)
C1 P1 C19 109.0(6)
C7 P1 C19 111.1(6)
C1 P1 C13 109.8(6)
C7 P1 C13 110.8(6)
C19 P1 C13 108.1(6)
C37 P2 C43 110.9(6)
C37 P2 C25 107.9(6)
C43 P2 C25 109.4(6)
C37 P2 C31 108.3(6)
C43 P2 C31 109.6(6)
C25 P2 C31 110.8(6)
C10 C9 C8 120.5(15)
C26 C25 C30 119.8(11)
C26 C25 P2 117.8(9)
C30 C25 P2 122.4(9)
C8 C7 C12 118.8(12)
C8 C7 P1 120.5(10)
C12 C7 P1 120.7(10)
C33 C32 C31 118.9(12)
C38 C37 C42 117.7(12)
C38 C37 P2 121.0(10)
C42 C37 P2 121.2(10)
C32 C33 C34 121.3(12)
C30 C29 C28 119.8(12)
C3 C2 C1 120.2(12)
C9 C8 C7 120.5(14)
C31 C36 C35 118.8(12)
C14 C13 C18 121.2(12)
C14 C13 P1 118.0(9)
C18 C13 P1 120.7(10)
C32 C31 C36 120.4(11)
C32 C31 P2 120.0(10)
C36 C31 P2 119.6(10)
C34 C35 C36 120.7(13)
C38 C39 C40 120.2(13)
C48 C43 C44 119.4(12)
C48 C43 P2 121.9(10)
C44 C43 P2 118.7(10)
C35 C34 C33 119.9(12)
C6 C1 C2 117.5(12)
C6 C1 P1 122.1(10)
C2 C1 P1 120.0(9)
C29 C30 C25 119.4(12)
C5 C6 C1 122.3(13)
C27 C26 C25 120.4(12)
C15 C14 C13 120.3(12)
C41 C42 C37 122.0(13)
C39 C38 C37 121.2(12)
C27 C28 C29 120.5(12)
C7 C12 C11 118.0(13)
C13 C18 C17 119.5(14)
C14 C15 C16 119.6(13)
C28 C27 C26 120.0(13)
C24 C19 C20 119.0(12)
C24 C19 P1 120.9(9)
C20 C19 P1 120.0(9)
C45 C44 C43 119.7(13)
C20 C21 C22 119.5(12)
C45 C46 C47 120.1(13)
C19 C24 C23 120.3(12)
C21 C20 C19 120.8(12)
C4 C5 C6 117.4(13)
C5 C4 C3 122.7(14)
C46 C45 C44 121.0(12)
C42 C41 C40 119.0(13)
C2 C3 C4 119.8(14)
C21 C22 C23 121.1(12)
C10 C11 C12 121.0(14)
C22 C23 C24 119.4(12)
C41 C40 C39 119.9(13)
C43 C48 C47 120.3(13)
C18 C17 C16 119.2(13)
C15 C16 C17 120.1(13)
C9 C10 C11 121.2(14)
C46 C47 C48 119.3(14)

loop_
_geom_bond_atom_site_label_1
_geom_bond_atom_site_label_2
_geom_bond_distance
Au1 Te1 2.5495(12)
Au1 Te3 2.5486(14)
Au1 Au2 3.1456(10)
Au2 Te4 2.5385(15)
Au2 Te2 2.5619(12)
Te1 Te2 2.7645(14)
Te3 Te5 2.597(2)
Te4 Te5 2.554(2)
P1 C1 1.791(12)
P1 C7 1.793(13)
P1 C19 1.801(13)
P1 C13 1.810(13)
P2 C37 1.783(12)
P2 C43 1.801(13)
P2 C25 1.795(12)
P2 C31 1.813(13)
C9 C10 1.32(2)
C9 C8 1.371(19)
C25 C26 1.391(17)
C25 C30 1.406(17)
C7 C8 1.406(17)
C7 C12 1.393(18)
C32 C33 1.368(17)
C32 C31 1.398(17)
C37 C38 1.401(17)
C37 C42 1.402(18)
C33 C34 1.377(17)
C29 C30 1.392(18)
C29 C28 1.411(19)
C2 C3 1.358(18)
C2 C1 1.421(18)
C36 C31 1.390(18)
C36 C35 1.391(18)
C13 C14 1.381(18)
C13 C18 1.392(18)
C35 C34 1.365(17)
C39 C38 1.351(18)
C39 C40 1.42(2)
C43 C48 1.348(18)
C43 C44 1.397(17)
C1 C6 1.381(18)
C6 C5 1.386(19)
C26 C27 1.395(18)
C14 C15 1.382(19)
C42 C41 1.388(19)
C28 C27 1.366(19)
C12 C11 1.39(2)
C18 C17 1.40(2)
C15 C16 1.41(2)
C19 C24 1.374(17)
C19 C20 1.391(17)
C44 C45 1.375(18)
C21 C20 1.367(18)
C21 C22 1.367(18)
C46 C45 1.347(19)
C46 C47 1.38(2)
C24 C23 1.386(18)
C5 C4 1.363(19)
C4 C3 1.37(2)
C41 C40 1.37(2)
C22 C23 1.373(18)
C11 C10 1.37(2)
C48 C47 1.41(2)
C17 C16 1.41(2)
